data_7042474
loop_
_publ_author_name
'Albuerne, Isabel G.'
'Alvarez, M. Angeles'
'Garc\'ia, M Esther'
'Garc\'ia-Viv\'o, Daniel'
'Ruiz, Miguel A.'

_publ_section_title
;
 Chemistry of CS2- and SCNPh-adducts of the pyramidal
 phosphinidene-bridged complex
 [Mo2Cp(\m-\k(1):\k(1),\h(5)-PC5H4)(CO)2(\h(6)-HMes*)(PMe3)].
;
_journal_issue 11
_journal_name_full 'Dalton transactions (Cambridge, England : 2003)'
_journal_page_first 3510
_journal_page_last 3525
_journal_paper_doi 10.1039/c7dt00132k
_journal_volume 46
_journal_year 2017
_chemical_formula_moiety 'C35 H51 Mo2 O2 P2 S2, C24 H20 B'
_chemical_formula_sum 'C59 H71 B Mo2 O2 P2 S2'
_chemical_formula_weight 1140.90
_space_group_crystal_system triclinic
_space_group_IT_number 2
_space_group_name_Hall '-P 1'
_space_group_name_H-M_alt 'P -1'
_symmetry_space_group_name_Hall '-P 1'
_symmetry_space_group_name_H-M 'P -1'
_atom_sites_solution_hydrogens geom
_audit_creation_method SHELXL-2016
_audit_update_record
;
2016-11-21 deposited with the CCDC.
2017-02-09 downloaded from the CCDC.
;
_cell_angle_alpha 86.020(3)
_cell_angle_beta 76.784(3)
_cell_angle_gamma 89.573(3)
_cell_formula_units_Z 2
_cell_length_a 9.7425(4)
_cell_length_b 15.7020(6)
_cell_length_c 18.4172(6)
_cell_measurement_reflns_used 12436
_cell_measurement_temperature 155(6)
_cell_measurement_theta_max 69.5950
_cell_measurement_theta_min 3.8680
_cell_volume 2736.07(18)
_computing_cell_refinement
;
CrysAlis RED, Oxford Diffraction Ltd.,
Version 1.171.31.7 (release 18-10-2006 CrysAlis171 .NET)
(compiled Oct 18 2006,16:28:17)
;
_computing_data_collection
;
CrysAlis CCD, Oxford Diffraction Ltd.,
Version 1.171.31.7 (release 18-10-2006 CrysAlis171 .NET)
(compiled Oct 18 2006,16:28:17)
;
_computing_data_reduction
;
CrysAlis RED, Oxford Diffraction Ltd.,
Version 1.171.31.7 (release 18-10-2006 CrysAlis171 .NET)
(compiled Oct 18 2006,16:28:17)
;
_computing_molecular_graphics 'Ortep for Windows (Farrugia, 2012)'
_computing_publication_material 'WinGX publication routines (Farrugia, 2012)'
_computing_structure_refinement 'SHELXL-2016/6 (Sheldrick, 2016)'
_computing_structure_solution 'SHELXL-2016/6 (Sheldrick, 2016)'
_diffrn_ambient_temperature 155(6)
_diffrn_measured_fraction_theta_full 0.996
_diffrn_measured_fraction_theta_max 0.978
_diffrn_measurement_device_type 'ONYX CCD'
_diffrn_measurement_method CCD
_diffrn_radiation_monochromator graphite
_diffrn_radiation_probe x-ray
_diffrn_radiation_type CuK\a
_diffrn_radiation_wavelength 1.54184
_diffrn_reflns_av_R_equivalents 0.0362
_diffrn_reflns_av_unetI/netI 0.0397
_diffrn_reflns_Laue_measured_fraction_full 0.996
_diffrn_reflns_Laue_measured_fraction_max 0.978
_diffrn_reflns_limit_h_max 11
_diffrn_reflns_limit_h_min -11
_diffrn_reflns_limit_k_max 18
_diffrn_reflns_limit_k_min -18
_diffrn_reflns_limit_l_max 17
_diffrn_reflns_limit_l_min -22
_diffrn_reflns_number 24893
_diffrn_reflns_point_group_measured_fraction_full 0.996
_diffrn_reflns_point_group_measured_fraction_max 0.978
_diffrn_reflns_theta_full 67.684
_diffrn_reflns_theta_max 69.798
_diffrn_reflns_theta_min 2.821
_diffrn_source 'Nova (Cu) X-ray Source'
_exptl_absorpt_coefficient_mu 5.329
_exptl_absorpt_correction_T_max 1.00000
_exptl_absorpt_correction_T_min 0.70783
_exptl_absorpt_correction_type multi-scan
_exptl_absorpt_process_details
;
CrysAlisPro 1.171.38.43 (Rigaku Oxford Diffraction, 2015)
Empirical absorption correction using spherical harmonics,
 implemented in SCALE3 ABSPACK scaling algorithm.
;
_exptl_crystal_colour brown-blue
_exptl_crystal_density_diffrn 1.385
_exptl_crystal_density_method 'not measured'
_exptl_crystal_description prism
_exptl_crystal_F_000 1184
_exptl_crystal_recrystallization_method 'Re-crystallisation from solvent: dichloromethane/diethyl ether/petroleum ether'
_exptl_crystal_size_max 0.160
_exptl_crystal_size_mid 0.150
_exptl_crystal_size_min 0.030
_refine_diff_density_max 1.029
_refine_diff_density_min -0.817
_refine_diff_density_rms 0.078
_refine_ls_extinction_method none
_refine_ls_goodness_of_fit_ref 1.014
_refine_ls_hydrogen_treatment constr
_refine_ls_matrix_type full
_refine_ls_number_parameters 626
_refine_ls_number_reflns 10120
_refine_ls_number_restraints 0
_refine_ls_restrained_S_all 1.014
_refine_ls_R_factor_all 0.0440
_refine_ls_R_factor_gt 0.0373
_refine_ls_shift/su_max 0.003
_refine_ls_shift/su_mean 0.000
_refine_ls_structure_factor_coef Fsqd
_refine_ls_weighting_details 'w=1/[\s^2^(Fo^2^)+(0.0572P)^2^+1.2152P] where P=(Fo^2^+2Fc^2^)/3'
_refine_ls_weighting_scheme calc
_refine_ls_wR_factor_gt 0.0944
_refine_ls_wR_factor_ref 0.1000
_reflns_Friedel_coverage 0.000
_reflns_number_gt 8811
_reflns_number_total 10120
_reflns_threshold_expression 'I > 2\s(I)'
_cod_data_source_file c7dt00132k2.cif
_cod_data_source_block compound6ap
_cod_database_code 7042474
_shelx_space_group_comment
;
The symmetry employed for this shelxl refinement is uniquely defined
by the following loop, which should always be used as a source of
symmetry information in preference to the above space-group names.
They are only intended as comments.
;
_shelx_estimated_absorpt_t_min 0.483
_shelx_estimated_absorpt_t_max 0.856
_oxdiff_exptl_absorpt_empirical_full_min 0.753
_oxdiff_exptl_absorpt_empirical_full_max 1.556
_oxdiff_exptl_absorpt_empirical_details
;
Empirical correction (ABSPACK) includes:
- Absorption correction using spherical harmonics
- Frame scaling
;

loop_
_space_group_symop_operation_xyz
'x, y, z'
'-x, -y, -z'

loop_
_atom_site_label
_atom_site_type_symbol
_atom_site_fract_x
_atom_site_fract_y
_atom_site_fract_z
_atom_site_U_iso_or_equiv
_atom_site_adp_type
_atom_site_occupancy
_atom_site_site_symmetry_order
_atom_site_calc_flag
_atom_site_refinement_flags_posn
_atom_site_refinement_flags_adp
Mo1 Mo 0.74912(2) 0.78167(2) 0.50466(2) 0.02643(8) Uani 1 1 d . .
Mo2 Mo 0.42011(2) 0.76665(2) 0.80699(2) 0.02697(8) Uani 1 1 d . .
P1 P 0.68938(8) 0.81123(5) 0.63662(4) 0.02675(16) Uani 1 1 d . .
P2 P 0.79481(10) 0.87319(5) 0.38686(4) 0.0389(2) Uani 1 1 d . .
S1 S 0.49340(9) 0.91360(5) 0.74644(4) 0.03604(18) Uani 1 1 d . .
S2 S 0.68164(10) 1.00433(5) 0.61567(5) 0.0426(2) Uani 1 1 d . .
O1 O 0.9999(3) 0.89964(16) 0.51760(15) 0.0490(6) Uani 1 1 d . .
O2 O 0.4692(2) 0.88353(16) 0.51666(13) 0.0426(5) Uani 1 1 d . .
C1 C 0.9049(4) 0.8591(2) 0.51317(17) 0.0358(7) Uani 1 1 d . .
C2 C 0.5749(4) 0.8489(2) 0.51258(16) 0.0333(7) Uani 1 1 d . .
C3 C 0.6199(3) 0.91623(19) 0.66518(16) 0.0310(6) Uani 1 1 d . .
C4 C 0.8280(4) 0.7979(2) 0.68807(18) 0.0393(7) Uani 1 1 d . .
H4A H 0.7887 0.8031 0.7403 0.059 Uiso 1 1 calc R U
H4B H 0.8993 0.8410 0.6700 0.059 Uiso 1 1 calc R U
H4C H 0.8692 0.7424 0.6810 0.059 Uiso 1 1 calc R U
C5 C 0.7872(4) 0.64306(19) 0.54796(19) 0.0377(7) Uani 1 1 d . .
H5 H 0.8051 0.6324 0.5952 0.045 Uiso 1 1 calc R U
C6 C 0.6519(4) 0.6468(2) 0.5308(2) 0.0390(7) Uani 1 1 d . .
H6 H 0.5658 0.6385 0.5649 0.047 Uiso 1 1 calc R U
C7 C 0.6705(4) 0.6650(2) 0.4540(2) 0.0426(8) Uani 1 1 d . .
H7 H 0.5995 0.6710 0.4278 0.051 Uiso 1 1 calc R U
C8 C 0.8179(4) 0.6729(2) 0.42308(19) 0.0457(9) Uani 1 1 d . .
H8 H 0.8601 0.6856 0.3729 0.055 Uiso 1 1 calc R U
C9 C 0.8887(4) 0.6583(2) 0.4809(2) 0.0408(8) Uani 1 1 d . .
H9 H 0.9859 0.6587 0.4757 0.049 Uiso 1 1 calc R U
C10 C 0.5495(3) 0.74271(19) 0.68974(15) 0.0293(6) Uani 1 1 d . .
C11 C 0.5621(4) 0.66919(19) 0.73628(17) 0.0332(7) Uani 1 1 d . .
H11 H 0.6450 0.6483 0.7475 0.040 Uiso 1 1 calc R U
C12 C 0.4249(4) 0.6328(2) 0.76292(17) 0.0383(7) Uani 1 1 d . .
H12 H 0.4019 0.5851 0.7963 0.046 Uiso 1 1 calc R U
C13 C 0.3289(4) 0.6820(2) 0.72982(17) 0.0396(8) Uani 1 1 d . .
H13 H 0.2330 0.6709 0.7365 0.048 Uiso 1 1 calc R U
C14 C 0.4042(3) 0.7500(2) 0.68536(16) 0.0345(7) Uani 1 1 d . .
H14 H 0.3668 0.7924 0.6579 0.041 Uiso 1 1 calc R U
C15 C 0.3943(3) 0.85950(19) 0.90176(15) 0.0310(6) Uani 1 1 d . .
H15 H 0.4203 0.9163 0.9022 0.037 Uiso 1 1 calc R U
C16 C 0.2601(3) 0.8425(2) 0.88881(16) 0.0313(6) Uani 1 1 d . .
C17 C 0.2181(3) 0.7551(2) 0.89437(16) 0.0319(6) Uani 1 1 d . .
H17 H 0.1342 0.7408 0.8821 0.038 Uiso 1 1 calc R U
C18 C 0.3023(3) 0.68953(19) 0.91841(15) 0.0296(6) Uani 1 1 d . .
C19 C 0.4428(3) 0.71005(19) 0.92034(15) 0.0291(6) Uani 1 1 d . .
H19 H 0.5048 0.6661 0.9258 0.035 Uiso 1 1 calc R U
C20 C 0.4916(3) 0.7960(2) 0.91415(15) 0.0307(6) Uani 1 1 d . .
C21 C 0.1514(4) 0.9114(2) 0.88371(18) 0.0386(7) Uani 1 1 d . .
C22 C 0.0833(4) 0.9002(3) 0.81726(19) 0.0458(8) Uani 1 1 d . .
H22A H 0.1542 0.9063 0.7714 0.069 Uiso 1 1 calc R U
H22B H 0.0123 0.9427 0.8166 0.069 Uiso 1 1 calc R U
H22C H 0.0410 0.8444 0.8223 0.069 Uiso 1 1 calc R U
C23 C 0.0387(4) 0.9013(2) 0.95826(19) 0.0419(8) Uani 1 1 d . .
H23A H -0.0051 0.8460 0.9630 0.063 Uiso 1 1 calc R U
H23B H -0.0314 0.9446 0.9587 0.063 Uiso 1 1 calc R U
H23C H 0.0829 0.9069 0.9993 0.063 Uiso 1 1 calc R U
C24 C 0.2136(4) 1.0018(2) 0.8770(2) 0.0506(9) Uani 1 1 d . .
H24A H 0.2500 1.0103 0.9202 0.076 Uiso 1 1 calc R U
H24B H 0.1414 1.0428 0.8738 0.076 Uiso 1 1 calc R U
H24C H 0.2884 1.0087 0.8329 0.076 Uiso 1 1 calc R U
C25 C 0.2356(4) 0.6022(2) 0.94833(17) 0.0352(7) Uani 1 1 d . .
C26 C 0.1291(4) 0.5718(2) 0.90580(19) 0.0437(8) Uani 1 1 d . .
H26A H 0.1745 0.5691 0.8539 0.066 Uiso 1 1 calc R U
H26B H 0.0521 0.6111 0.9105 0.066 Uiso 1 1 calc R U
H26C H 0.0941 0.5162 0.9263 0.066 Uiso 1 1 calc R U
C27 C 0.1564(4) 0.6170(2) 1.02905(19) 0.0454(8) Uani 1 1 d . .
H27A H 0.1148 0.5643 1.0533 0.068 Uiso 1 1 calc R U
H27B H 0.0838 0.6584 1.0280 0.068 Uiso 1 1 calc R U
H27C H 0.2214 0.6376 1.0560 0.068 Uiso 1 1 calc R U
C28 C 0.3439(4) 0.5326(2) 0.9527(2) 0.0458(8) Uani 1 1 d . .
H28A H 0.4011 0.5257 0.9036 0.069 Uiso 1 1 calc R U
H28B H 0.2961 0.4798 0.9723 0.069 Uiso 1 1 calc R U
H28C H 0.4028 0.5484 0.9849 0.069 Uiso 1 1 calc R U
C29 C 0.6275(4) 0.8177(2) 0.93732(18) 0.0369(7) Uani 1 1 d . .
C30 C 0.6901(4) 0.9029(2) 0.8988(2) 0.0454(8) Uani 1 1 d . .
H30A H 0.7043 0.9010 0.8456 0.068 Uiso 1 1 calc R U
H30B H 0.7788 0.9130 0.9112 0.068 Uiso 1 1 calc R U
H30C H 0.6264 0.9482 0.9154 0.068 Uiso 1 1 calc R U
C31 C 0.7381(4) 0.7481(2) 0.9180(2) 0.0500(9) Uani 1 1 d . .
H31A H 0.7053 0.6962 0.9473 0.075 Uiso 1 1 calc R U
H31B H 0.8250 0.7659 0.9288 0.075 Uiso 1 1 calc R U
H31C H 0.7534 0.7386 0.8659 0.075 Uiso 1 1 calc R U
C32 C 0.5876(5) 0.8254(3) 1.0217(2) 0.0603(11) Uani 1 1 d . .
H32A H 0.5215 0.8709 1.0330 0.090 Uiso 1 1 calc R U
H32B H 0.6707 0.8373 1.0391 0.090 Uiso 1 1 calc R U
H32C H 0.5456 0.7728 1.0461 0.090 Uiso 1 1 calc R U
C33 C 0.7521(5) 0.9849(2) 0.3968(2) 0.0541(10) Uani 1 1 d . .
H33A H 0.8021 1.0075 0.4305 0.081 Uiso 1 1 calc R U
H33B H 0.6525 0.9905 0.4162 0.081 Uiso 1 1 calc R U
H33C H 0.7791 1.0159 0.3488 0.081 Uiso 1 1 calc R U
C34 C 0.9760(5) 0.8773(3) 0.3339(2) 0.0661(13) Uani 1 1 d . .
H34A H 0.9819 0.9104 0.2875 0.099 Uiso 1 1 calc R U
H34B H 1.0082 0.8204 0.3240 0.099 Uiso 1 1 calc R U
H34C H 1.0339 0.9032 0.3622 0.099 Uiso 1 1 calc R U
C35 C 0.6933(6) 0.8423(3) 0.3214(2) 0.0693(13) Uani 1 1 d . .
H35A H 0.5946 0.8484 0.3430 0.104 Uiso 1 1 calc R U
H35B H 0.7126 0.7839 0.3106 0.104 Uiso 1 1 calc R U
H35C H 0.7192 0.8782 0.2760 0.104 Uiso 1 1 calc R U
B1 B 0.6703(4) 0.3554(2) 0.71264(19) 0.0313(7) Uani 1 1 d . .
C36 C 0.7070(3) 0.3451(2) 0.62164(17) 0.0320(6) Uani 1 1 d . .
C37 C 0.7102(4) 0.4162(2) 0.57062(18) 0.0388(7) Uani 1 1 d . .
H37 H 0.6953 0.4698 0.5893 0.047 Uiso 1 1 calc R U
C38 C 0.7343(4) 0.4108(2) 0.49407(19) 0.0460(8) Uani 1 1 d . .
H38 H 0.7365 0.4601 0.4627 0.055 Uiso 1 1 calc R U
C39 C 0.7552(4) 0.3320(3) 0.4644(2) 0.0475(9) Uani 1 1 d . .
H39 H 0.7707 0.3277 0.4131 0.057 Uiso 1 1 calc R U
C40 C 0.7526(4) 0.2601(2) 0.51184(19) 0.0419(8) Uani 1 1 d . .
H40 H 0.7656 0.2067 0.4925 0.050 Uiso 1 1 calc R U
C41 C 0.7308(3) 0.2668(2) 0.58869(18) 0.0356(7) Uani 1 1 d . .
H41 H 0.7319 0.2173 0.6194 0.043 Uiso 1 1 calc R U
C42 C 0.7499(3) 0.44005(19) 0.73302(17) 0.0320(6) Uani 1 1 d . .
C43 C 0.8719(3) 0.4780(2) 0.68780(18) 0.0357(7) Uani 1 1 d . .
H43 H 0.9084 0.4570 0.6413 0.043 Uiso 1 1 calc R U
C44 C 0.9414(4) 0.5457(2) 0.7091(2) 0.0408(8) Uani 1 1 d . .
H44 H 1.0210 0.5699 0.6766 0.049 Uiso 1 1 calc R U
C45 C 0.8924(4) 0.5771(2) 0.7787(2) 0.0428(8) Uani 1 1 d . .
H45 H 0.9382 0.6224 0.7933 0.051 Uiso 1 1 calc R U
C46 C 0.7740(4) 0.5399(2) 0.8259(2) 0.0438(8) Uani 1 1 d . .
H46 H 0.7409 0.5594 0.8732 0.053 Uiso 1 1 calc R U
C47 C 0.7043(4) 0.4734(2) 0.80310(18) 0.0373(7) Uani 1 1 d . .
H47 H 0.6241 0.4500 0.8357 0.045 Uiso 1 1 calc R U
C48 C 0.4975(3) 0.3681(2) 0.74104(17) 0.0339(7) Uani 1 1 d . .
C49 C 0.4206(4) 0.4215(2) 0.7014(2) 0.0417(8) Uani 1 1 d . .
H49 H 0.4683 0.4504 0.6571 0.050 Uiso 1 1 calc R U
C50 C 0.2762(4) 0.4335(3) 0.7248(2) 0.0513(10) Uani 1 1 d . .
H50 H 0.2302 0.4697 0.6962 0.062 Uiso 1 1 calc R U
C51 C 0.2011(4) 0.3926(3) 0.7894(3) 0.0594(11) Uani 1 1 d . .
H51 H 0.1041 0.3996 0.8045 0.071 Uiso 1 1 calc R U
C52 C 0.2724(5) 0.3407(3) 0.8317(3) 0.0664(12) Uani 1 1 d . .
H52 H 0.2233 0.3128 0.8762 0.080 Uiso 1 1 calc R U
C53 C 0.4173(4) 0.3297(3) 0.8081(2) 0.0551(10) Uani 1 1 d . .
H53 H 0.4629 0.2953 0.8383 0.066 Uiso 1 1 calc R U
C54 C 0.7195(3) 0.2714(2) 0.75886(16) 0.0318(6) Uani 1 1 d . .
C55 C 0.6544(4) 0.1916(2) 0.76320(18) 0.0379(7) Uani 1 1 d . .
H55 H 0.5831 0.1860 0.7378 0.046 Uiso 1 1 calc R U
C56 C 0.6908(4) 0.1199(2) 0.80357(19) 0.0416(8) Uani 1 1 d . .
H56 H 0.6451 0.0679 0.8044 0.050 Uiso 1 1 calc R U
C57 C 0.7958(4) 0.1269(2) 0.84249(19) 0.0427(8) Uani 1 1 d . .
H57 H 0.8196 0.0799 0.8706 0.051 Uiso 1 1 calc R U
C58 C 0.8648(4) 0.2040(2) 0.8392(2) 0.0436(8) Uani 1 1 d . .
H58 H 0.9363 0.2090 0.8646 0.052 Uiso 1 1 calc R U
C59 C 0.8275(4) 0.2739(2) 0.79800(18) 0.0369(7) Uani 1 1 d . .
H59 H 0.8762 0.3251 0.7961 0.044 Uiso 1 1 calc R U

loop_
_atom_site_aniso_label
_atom_site_aniso_U_11
_atom_site_aniso_U_22
_atom_site_aniso_U_33
_atom_site_aniso_U_23
_atom_site_aniso_U_13
_atom_site_aniso_U_12
Mo1 0.03153(14) 0.02341(13) 0.02330(12) -0.00114(9) -0.00433(9) 0.00444(9)
Mo2 0.03221(14) 0.02580(13) 0.02190(12) -0.00033(9) -0.00443(9) -0.00164(9)
P1 0.0319(4) 0.0248(4) 0.0231(3) 0.0007(3) -0.0061(3) 0.0013(3)
P2 0.0517(5) 0.0357(4) 0.0247(4) 0.0031(3) -0.0007(3) 0.0103(4)
S1 0.0471(5) 0.0270(4) 0.0293(4) 0.0001(3) 0.0005(3) 0.0026(3)
S2 0.0589(5) 0.0264(4) 0.0363(4) 0.0013(3) 0.0014(4) -0.0038(3)
O1 0.0416(14) 0.0416(14) 0.0606(16) -0.0055(12) -0.0045(12) -0.0090(11)
O2 0.0353(13) 0.0459(14) 0.0480(13) -0.0052(11) -0.0126(10) 0.0160(11)
C1 0.0440(19) 0.0285(15) 0.0310(15) 0.0011(12) -0.0015(13) 0.0073(14)
C2 0.0434(19) 0.0326(16) 0.0244(14) -0.0017(12) -0.0088(13) -0.0022(14)
C3 0.0403(17) 0.0274(15) 0.0263(14) -0.0021(12) -0.0095(12) 0.0000(13)
C4 0.0415(18) 0.0433(19) 0.0353(16) -0.0014(14) -0.0138(14) 0.0012(15)
C5 0.054(2) 0.0213(14) 0.0409(17) -0.0011(13) -0.0172(15) 0.0084(13)
C6 0.0439(19) 0.0227(15) 0.0488(19) -0.0049(14) -0.0065(15) 0.0003(13)
C7 0.054(2) 0.0298(16) 0.050(2) -0.0137(15) -0.0219(17) 0.0076(15)
C8 0.070(3) 0.0304(17) 0.0336(17) -0.0117(14) -0.0043(16) 0.0084(16)
C9 0.0388(18) 0.0262(16) 0.057(2) -0.0112(15) -0.0080(15) 0.0108(13)
C10 0.0374(16) 0.0271(15) 0.0218(13) -0.0025(11) -0.0031(12) -0.0006(12)
C11 0.0414(17) 0.0245(14) 0.0310(15) -0.0048(12) -0.0018(13) 0.0063(13)
C12 0.056(2) 0.0271(15) 0.0282(15) -0.0062(12) -0.0015(14) -0.0055(14)
C13 0.0453(19) 0.0464(19) 0.0282(15) -0.0079(14) -0.0085(14) -0.0166(15)
C14 0.0410(18) 0.0427(18) 0.0200(13) -0.0014(13) -0.0077(12) -0.0035(14)
C15 0.0409(17) 0.0286(15) 0.0220(13) -0.0003(11) -0.0043(12) -0.0026(13)
C16 0.0325(16) 0.0320(16) 0.0267(14) -0.0029(12) -0.0012(12) 0.0073(12)
C17 0.0334(16) 0.0346(16) 0.0254(14) -0.0007(12) -0.0026(12) -0.0006(13)
C18 0.0373(16) 0.0312(15) 0.0170(12) 0.0037(11) -0.0006(11) -0.0058(13)
C19 0.0374(16) 0.0310(15) 0.0185(13) 0.0036(11) -0.0072(11) 0.0005(12)
C20 0.0392(17) 0.0323(16) 0.0207(13) -0.0007(12) -0.0077(12) -0.0008(13)
C21 0.0399(18) 0.0405(18) 0.0336(16) 0.0006(14) -0.0060(14) 0.0073(14)
C22 0.047(2) 0.054(2) 0.0360(17) 0.0034(16) -0.0100(15) 0.0136(17)
C23 0.0381(18) 0.049(2) 0.0373(17) -0.0084(15) -0.0047(14) 0.0030(15)
C24 0.049(2) 0.0376(19) 0.059(2) -0.0011(17) 0.0007(18) 0.0116(16)
C25 0.0417(18) 0.0323(16) 0.0292(15) 0.0045(13) -0.0050(13) -0.0080(13)
C26 0.048(2) 0.0432(19) 0.0393(18) 0.0024(15) -0.0095(15) -0.0146(16)
C27 0.052(2) 0.046(2) 0.0321(17) 0.0057(15) 0.0021(15) -0.0133(16)
C28 0.052(2) 0.0302(17) 0.052(2) 0.0078(15) -0.0091(17) -0.0047(15)
C29 0.0431(18) 0.0321(16) 0.0376(17) 0.0033(13) -0.0150(14) -0.0042(14)
C30 0.0416(19) 0.0332(18) 0.065(2) 0.0058(16) -0.0218(17) -0.0062(15)
C31 0.043(2) 0.0395(19) 0.075(3) -0.0016(18) -0.0313(19) 0.0012(16)
C32 0.070(3) 0.076(3) 0.041(2) -0.004(2) -0.0250(19) -0.017(2)
C33 0.079(3) 0.0388(19) 0.0361(18) 0.0100(15) -0.0004(18) 0.0130(19)
C34 0.068(3) 0.069(3) 0.044(2) 0.013(2) 0.018(2) 0.017(2)
C35 0.108(4) 0.067(3) 0.038(2) 0.0022(19) -0.030(2) 0.003(3)
B1 0.0342(18) 0.0276(17) 0.0321(17) -0.0015(14) -0.0077(14) 0.0041(14)
C36 0.0328(16) 0.0318(16) 0.0322(15) -0.0019(12) -0.0090(12) 0.0021(12)
C37 0.049(2) 0.0336(17) 0.0350(16) 0.0000(13) -0.0133(15) 0.0014(14)
C38 0.056(2) 0.048(2) 0.0350(17) 0.0068(15) -0.0148(16) -0.0070(17)
C39 0.049(2) 0.063(2) 0.0318(17) -0.0071(17) -0.0103(15) -0.0087(18)
C40 0.0394(18) 0.049(2) 0.0389(18) -0.0127(15) -0.0086(14) -0.0030(15)
C41 0.0354(17) 0.0330(16) 0.0382(17) -0.0015(13) -0.0083(13) -0.0009(13)
C42 0.0391(17) 0.0265(15) 0.0323(15) 0.0013(12) -0.0132(13) 0.0087(13)
C43 0.0408(18) 0.0307(16) 0.0368(16) -0.0018(13) -0.0118(14) 0.0057(13)
C44 0.0386(18) 0.0351(17) 0.050(2) 0.0044(15) -0.0161(15) 0.0024(14)
C45 0.052(2) 0.0307(17) 0.054(2) -0.0027(15) -0.0299(17) 0.0059(15)
C46 0.066(2) 0.0322(17) 0.0389(18) -0.0078(14) -0.0233(17) 0.0135(16)
C47 0.0471(19) 0.0306(16) 0.0350(16) -0.0015(13) -0.0111(14) 0.0070(14)
C48 0.0397(17) 0.0288(15) 0.0342(16) -0.0070(13) -0.0092(13) 0.0044(13)
C49 0.046(2) 0.0399(18) 0.0416(18) -0.0109(15) -0.0133(15) 0.0097(15)
C50 0.046(2) 0.055(2) 0.061(2) -0.025(2) -0.0239(19) 0.0172(18)
C51 0.036(2) 0.062(3) 0.084(3) -0.032(2) -0.013(2) 0.0057(18)
C52 0.048(2) 0.071(3) 0.069(3) -0.003(2) 0.010(2) 0.005(2)
C53 0.046(2) 0.060(2) 0.052(2) 0.0085(19) 0.0006(17) 0.0106(18)
C54 0.0368(17) 0.0305(15) 0.0272(14) -0.0018(12) -0.0052(12) 0.0034(13)
C55 0.0442(19) 0.0340(17) 0.0365(16) 0.0018(13) -0.0124(14) -0.0005(14)
C56 0.053(2) 0.0316(17) 0.0385(17) 0.0016(14) -0.0078(15) -0.0034(15)
C57 0.061(2) 0.0303(17) 0.0371(17) 0.0028(14) -0.0124(16) 0.0094(15)
C58 0.057(2) 0.0367(18) 0.0424(19) -0.0026(15) -0.0221(17) 0.0093(16)
C59 0.0469(19) 0.0282(16) 0.0378(17) -0.0014(13) -0.0148(14) 0.0034(14)

loop_
_atom_type_symbol
_atom_type_description
_atom_type_scat_dispersion_real
_atom_type_scat_dispersion_imag
_atom_type_scat_source
C C 0.0181 0.0091 'International Tables Vol C Tables 4.2.6.8 and 6.1.1.4'
H H 0.0000 0.0000 'International Tables Vol C Tables 4.2.6.8 and 6.1.1.4'
B B 0.0090 0.0039 'International Tables Vol C Tables 4.2.6.8 and 6.1.1.4'
Mo Mo -0.0483 2.7339 'International Tables Vol C Tables 4.2.6.8 and 6.1.1.4'
O O 0.0492 0.0322 'International Tables Vol C Tables 4.2.6.8 and 6.1.1.4'
P P 0.2955 0.4335 'International Tables Vol C Tables 4.2.6.8 and 6.1.1.4'
S S 0.3331 0.5567 'International Tables Vol C Tables 4.2.6.8 and 6.1.1.4'

loop_
_geom_angle_atom_site_label_1
_geom_angle_atom_site_label_2
_geom_angle_atom_site_label_3
_geom_angle
C2 Mo1 C1 108.71(13)
C2 Mo1 C6 99.40(13)
C1 Mo1 C6 146.42(13)
C2 Mo1 C5 131.55(13)
C1 Mo1 C5 110.81(13)
C6 Mo1 C5 35.90(12)
C2 Mo1 C7 96.29(13)
C1 Mo1 C7 150.11(13)
C6 Mo1 C7 35.05(13)
C5 Mo1 C7 58.91(12)
C2 Mo1 C8 124.96(13)
C1 Mo1 C8 114.67(14)
C6 Mo1 C8 58.44(13)
C5 Mo1 C8 58.09(12)
C7 Mo1 C8 35.45(14)
C2 Mo1 C9 154.53(13)
C1 Mo1 C9 96.45(13)
C6 Mo1 C9 58.55(12)
C5 Mo1 C9 34.76(12)
C7 Mo1 C9 58.46(12)
C8 Mo1 C9 34.59(13)
C2 Mo1 P1 77.52(8)
C1 Mo1 P1 77.01(9)
C6 Mo1 P1 91.93(9)
C5 Mo1 P1 85.13(8)
C7 Mo1 P1 125.64(10)
C8 Mo1 P1 143.21(9)
C9 Mo1 P1 113.10(9)
C2 Mo1 P2 76.46(9)
C1 Mo1 P2 75.92(9)
C6 Mo1 P2 129.80(9)
C5 Mo1 P2 139.93(9)
C7 Mo1 P2 94.96(10)
C8 Mo1 P2 82.79(9)
C9 Mo1 P2 106.82(9)
P1 Mo1 P2 133.59(3)
C17 Mo2 C19 65.38(11)
C17 Mo2 C10 150.43(11)
C19 Mo2 C10 129.87(11)
C17 Mo2 C16 36.60(11)
C19 Mo2 C16 77.04(11)
C10 Mo2 C16 152.48(11)
C17 Mo2 C12 99.26(12)
C19 Mo2 C12 91.03(11)
C10 Mo2 C12 59.70(11)
C16 Mo2 C12 135.32(12)
C17 Mo2 C14 116.35(11)
C19 Mo2 C14 150.44(11)
C10 Mo2 C14 36.42(11)
C16 Mo2 C14 123.24(11)
C12 Mo2 C14 59.42(12)
C17 Mo2 C20 77.63(11)
C19 Mo2 C20 36.17(11)
C10 Mo2 C20 130.60(11)
C16 Mo2 C20 65.68(11)
C12 Mo2 C20 123.93(12)
C14 Mo2 C20 165.69(11)
C17 Mo2 C11 133.63(11)
C19 Mo2 C11 96.68(11)
C10 Mo2 C11 35.65(11)
C16 Mo2 C11 169.98(11)
C12 Mo2 C11 35.91(12)
C14 Mo2 C11 59.77(12)
C20 Mo2 C11 113.63(11)
C17 Mo2 C15 63.93(11)
C19 Mo2 C15 63.26(10)
C10 Mo2 C15 143.18(11)
C16 Mo2 C15 35.63(11)
C12 Mo2 C15 153.06(11)
C14 Mo2 C15 145.90(11)
C20 Mo2 C15 35.51(11)
C11 Mo2 C15 147.28(12)
C17 Mo2 C13 91.05(12)
C19 Mo2 C13 119.19(12)
C10 Mo2 C13 59.59(11)
C16 Mo2 C13 116.50(12)
C12 Mo2 C13 35.80(13)
C14 Mo2 C13 35.13(11)
C20 Mo2 C13 155.36(12)
C11 Mo2 C13 59.57(12)
C15 Mo2 C13 152.10(12)
C17 Mo2 C18 35.82(11)
C19 Mo2 C18 35.54(11)
C10 Mo2 C18 139.87(10)
C16 Mo2 C18 64.23(11)
C12 Mo2 C18 81.05(11)
C14 Mo2 C18 128.86(11)
C20 Mo2 C18 64.10(10)
C11 Mo2 C18 106.14(11)
C15 Mo2 C18 73.26(10)
C13 Mo2 C18 93.97(11)
C17 Mo2 S1 117.55(8)
C19 Mo2 S1 128.07(8)
C10 Mo2 S1 75.30(8)
C16 Mo2 S1 82.80(8)
C12 Mo2 S1 133.93(8)
C14 Mo2 S1 78.99(8)
C20 Mo2 S1 91.95(8)
C11 Mo2 S1 107.19(8)
C15 Mo2 S1 72.55(8)
C13 Mo2 S1 112.67(9)
C18 Mo2 S1 144.74(7)
C10 P1 C4 103.68(15)
C10 P1 C3 100.25(14)
C4 P1 C3 100.77(15)
C10 P1 Mo1 111.82(9)
C4 P1 Mo1 117.35(12)
C3 P1 Mo1 120.40(10)
C34 P2 C33 102.8(2)
C34 P2 C35 104.9(2)
C33 P2 C35 103.2(2)
C34 P2 Mo1 115.58(15)
C33 P2 Mo1 115.41(12)
C35 P2 Mo1 113.46(16)
C3 S1 Mo2 115.64(11)
O1 C1 Mo1 176.0(3)
O2 C2 Mo1 175.8(3)
S2 C3 S1 124.04(18)
S2 C3 P1 120.92(18)
S1 C3 P1 115.01(17)
P1 C4 H4A 109.5
P1 C4 H4B 109.5
H4A C4 H4B 109.5
P1 C4 H4C 109.5
H4A C4 H4C 109.5
H4B C4 H4C 109.5
C9 C5 C6 107.8(3)
C9 C5 Mo1 74.33(18)
C6 C5 Mo1 71.22(18)
C9 C5 H5 126.1
C6 C5 H5 126.1
Mo1 C5 H5 120.2
C7 C6 C5 108.3(3)
C7 C6 Mo1 73.3(2)
C5 C6 Mo1 72.88(18)
C7 C6 H6 125.8
C5 C6 H6 125.8
Mo1 C6 H6 119.8
C6 C7 C8 107.5(3)
C6 C7 Mo1 71.61(18)
C8 C7 Mo1 73.17(19)
C6 C7 H7 126.3
C8 C7 H7 126.3
Mo1 C7 H7 120.8
C9 C8 C7 108.5(3)
C9 C8 Mo1 73.51(18)
C7 C8 Mo1 71.39(18)
C9 C8 H8 125.8
C7 C8 H8 125.8
Mo1 C8 H8 121.1
C8 C9 C5 108.0(3)
C8 C9 Mo1 71.91(19)
C5 C9 Mo1 70.91(17)
C8 C9 H9 126.0
C5 C9 H9 126.0
Mo1 C9 H9 122.8
C11 C10 C14 108.1(3)
C11 C10 P1 127.4(2)
C14 C10 P1 124.3(2)
C11 C10 Mo2 73.18(16)
C14 C10 Mo2 72.59(16)
P1 C10 Mo2 124.59(14)
C10 C11 C12 107.5(3)
C10 C11 Mo2 71.17(16)
C12 C11 Mo2 71.39(17)
C10 C11 H11 126.3
C12 C11 H11 126.3
Mo2 C11 H11 122.9
C11 C12 C13 108.4(3)
C11 C12 Mo2 72.71(17)
C13 C12 Mo2 73.25(18)
C11 C12 H12 125.8
C13 C12 H12 125.8
Mo2 C12 H12 120.0
C14 C13 C12 108.1(3)
C14 C13 Mo2 71.74(17)
C12 C13 Mo2 70.95(17)
C14 C13 H13 126.0
C12 C13 H13 126.0
Mo2 C13 H13 123.0
C13 C14 C10 107.9(3)
C13 C14 Mo2 73.13(17)
C10 C14 Mo2 70.99(16)
C13 C14 H14 126.0
C10 C14 H14 126.0
Mo2 C14 H14 121.6
C16 C15 C20 124.4(3)
C16 C15 Mo2 71.22(16)
C20 C15 Mo2 71.99(16)
C16 C15 H15 117.8
C20 C15 H15 117.8
Mo2 C15 H15 132.6
C15 C16 C17 116.7(3)
C15 C16 C21 123.3(3)
C17 C16 C21 119.1(3)
C15 C16 Mo2 73.15(17)
C17 C16 Mo2 69.56(16)
C21 C16 Mo2 136.9(2)
C18 C17 C16 121.1(3)
C18 C17 Mo2 76.94(17)
C16 C17 Mo2 73.84(17)
C18 C17 H17 119.4
C16 C17 H17 119.4
Mo2 C17 H17 120.9
C19 C18 C17 118.1(3)
C19 C18 C25 122.0(3)
C17 C18 C25 119.6(3)
C19 C18 Mo2 68.51(15)
C17 C18 Mo2 67.24(16)
C25 C18 Mo2 142.2(2)
C18 C19 C20 121.9(3)
C18 C19 Mo2 75.95(16)
C20 C19 Mo2 73.63(16)
C18 C19 H19 119.1
C20 C19 H19 119.1
Mo2 C19 H19 122.7
C15 C20 C19 116.1(3)
C15 C20 C29 122.0(3)
C19 C20 C29 120.5(3)
C15 C20 Mo2 72.50(16)
C19 C20 Mo2 70.20(16)
C29 C20 Mo2 138.6(2)
C16 C21 C24 112.6(3)
C16 C21 C22 111.0(3)
C24 C21 C22 109.3(3)
C16 C21 C23 106.0(3)
C24 C21 C23 107.5(3)
C22 C21 C23 110.3(3)
C21 C22 H22A 109.5
C21 C22 H22B 109.5
H22A C22 H22B 109.5
C21 C22 H22C 109.5
H22A C22 H22C 109.5
H22B C22 H22C 109.5
C21 C23 H23A 109.5
C21 C23 H23B 109.5
H23A C23 H23B 109.5
C21 C23 H23C 109.5
H23A C23 H23C 109.5
H23B C23 H23C 109.5
C21 C24 H24A 109.5
C21 C24 H24B 109.5
H24A C24 H24B 109.5
C21 C24 H24C 109.5
H24A C24 H24C 109.5
H24B C24 H24C 109.5
C28 C25 C26 109.5(3)
C28 C25 C18 113.3(3)
C26 C25 C18 113.9(3)
C28 C25 C27 107.5(3)
C26 C25 C27 108.5(3)
C18 C25 C27 103.6(3)
C25 C26 H26A 109.5
C25 C26 H26B 109.5
H26A C26 H26B 109.5
C25 C26 H26C 109.5
H26A C26 H26C 109.5
H26B C26 H26C 109.5
C25 C27 H27A 109.5
C25 C27 H27B 109.5
H27A C27 H27B 109.5
C25 C27 H27C 109.5
H27A C27 H27C 109.5
H27B C27 H27C 109.5
C25 C28 H28A 109.5
C25 C28 H28B 109.5
H28A C28 H28B 109.5
C25 C28 H28C 109.5
H28A C28 H28C 109.5
H28B C28 H28C 109.5
C32 C29 C20 106.5(3)
C32 C29 C31 110.1(3)
C20 C29 C31 111.4(3)
C32 C29 C30 109.0(3)
C20 C29 C30 111.1(3)
C31 C29 C30 108.7(3)
C29 C30 H30A 109.5
C29 C30 H30B 109.5
H30A C30 H30B 109.5
C29 C30 H30C 109.5
H30A C30 H30C 109.5
H30B C30 H30C 109.5
C29 C31 H31A 109.5
C29 C31 H31B 109.5
H31A C31 H31B 109.5
C29 C31 H31C 109.5
H31A C31 H31C 109.5
H31B C31 H31C 109.5
C29 C32 H32A 109.5
C29 C32 H32B 109.5
H32A C32 H32B 109.5
C29 C32 H32C 109.5
H32A C32 H32C 109.5
H32B C32 H32C 109.5
P2 C33 H33A 109.5
P2 C33 H33B 109.5
H33A C33 H33B 109.5
P2 C33 H33C 109.5
H33A C33 H33C 109.5
H33B C33 H33C 109.5
P2 C34 H34A 109.5
P2 C34 H34B 109.5
H34A C34 H34B 109.5
P2 C34 H34C 109.5
H34A C34 H34C 109.5
H34B C34 H34C 109.5
P2 C35 H35A 109.5
P2 C35 H35B 109.5
H35A C35 H35B 109.5
P2 C35 H35C 109.5
H35A C35 H35C 109.5
H35B C35 H35C 109.5
C54 B1 C42 107.8(2)
C54 B1 C36 111.9(2)
C42 B1 C36 111.3(3)
C54 B1 C48 109.5(3)
C42 B1 C48 108.3(2)
C36 B1 C48 108.0(2)
C41 C36 C37 114.4(3)
C41 C36 B1 124.4(3)
C37 C36 B1 121.1(3)
C38 C37 C36 123.6(3)
C38 C37 H37 118.2
C36 C37 H37 118.2
C39 C38 C37 119.8(3)
C39 C38 H38 120.1
C37 C38 H38 120.1
C40 C39 C38 119.1(3)
C40 C39 H39 120.4
C38 C39 H39 120.4
C39 C40 C41 120.4(3)
C39 C40 H40 119.8
C41 C40 H40 119.8
C40 C41 C36 122.7(3)
C40 C41 H41 118.6
C36 C41 H41 118.6
C43 C42 C47 115.0(3)
C43 C42 B1 124.6(3)
C47 C42 B1 120.0(3)
C44 C43 C42 123.0(3)
C44 C43 H43 118.5
C42 C43 H43 118.5
C45 C44 C43 120.1(3)
C45 C44 H44 119.9
C43 C44 H44 119.9
C46 C45 C44 118.7(3)
C46 C45 H45 120.6
C44 C45 H45 120.6
C45 C46 C47 120.3(3)
C45 C46 H46 119.8
C47 C46 H46 119.8
C46 C47 C42 122.8(3)
C46 C47 H47 118.6
C42 C47 H47 118.6
C49 C48 C53 114.2(3)
C49 C48 B1 122.5(3)
C53 C48 B1 123.2(3)
C50 C49 C48 123.2(4)
C50 C49 H49 118.4
C48 C49 H49 118.4
C51 C50 C49 120.8(4)
C51 C50 H50 119.6
C49 C50 H50 119.6
C50 C51 C52 118.5(4)
C50 C51 H51 120.8
C52 C51 H51 120.8
C51 C52 C53 120.4(4)
C51 C52 H52 119.8
C53 C52 H52 119.8
C52 C53 C48 122.9(4)
C52 C53 H53 118.5
C48 C53 H53 118.5
C55 C54 C59 114.5(3)
C55 C54 B1 122.1(3)
C59 C54 B1 123.4(3)
C56 C55 C54 123.5(3)
C56 C55 H55 118.3
C54 C55 H55 118.3
C57 C56 C55 119.3(3)
C57 C56 H56 120.3
C55 C56 H56 120.3
C58 C57 C56 119.5(3)
C58 C57 H57 120.2
C56 C57 H57 120.2
C57 C58 C59 119.9(3)
C57 C58 H58 120.0
C59 C58 H58 120.0
C58 C59 C54 123.2(3)
C58 C59 H59 118.4
C54 C59 H59 118.4

loop_
_geom_bond_atom_site_label_1
_geom_bond_atom_site_label_2
_geom_bond_distance
Mo1 C2 1.974(3)
Mo1 C1 1.992(4)
Mo1 C6 2.301(3)
Mo1 C5 2.322(3)
Mo1 C7 2.322(3)
Mo1 C8 2.346(3)
Mo1 C9 2.366(3)
Mo1 P1 2.4426(7)
Mo1 P2 2.4708(8)
Mo2 C17 2.239(3)
Mo2 C19 2.269(3)
Mo2 C10 2.292(3)
Mo2 C16 2.295(3)
Mo2 C12 2.301(3)
Mo2 C14 2.313(3)
Mo2 C20 2.313(3)
Mo2 C11 2.318(3)
Mo2 C15 2.320(3)
Mo2 C13 2.331(3)
Mo2 C18 2.365(3)
Mo2 S1 2.5260(8)
P1 C10 1.800(3)
P1 C4 1.822(3)
P1 C3 1.842(3)
P2 C34 1.810(4)
P2 C33 1.812(4)
P2 C35 1.817(4)
S1 C3 1.706(3)
S2 C3 1.641(3)
O1 C1 1.149(4)
O2 C2 1.151(4)
C4 H4A 0.9600
C4 H4B 0.9600
C4 H4C 0.9600
C5 C9 1.401(5)
C5 C6 1.425(5)
C5 H5 0.9300
C6 C7 1.392(5)
C6 H6 0.9300
C7 C8 1.421(6)
C7 H7 0.9300
C8 C9 1.401(5)
C8 H8 0.9300
C9 H9 0.9300
C10 C11 1.411(4)
C10 C14 1.439(5)
C11 C12 1.424(5)
C11 H11 0.9300
C12 C13 1.424(5)
C12 H12 0.9300
C13 C14 1.402(5)
C13 H13 0.9300
C14 H14 0.9300
C15 C16 1.412(4)
C15 C20 1.413(4)
C15 H15 0.9300
C16 C17 1.425(4)
C16 C21 1.522(4)
C17 C18 1.421(4)
C17 H17 0.9300
C18 C19 1.417(4)
C18 C25 1.533(4)
C19 C20 1.423(4)
C19 H19 0.9300
C20 C29 1.529(4)
C21 C24 1.533(5)
C21 C22 1.540(5)
C21 C23 1.549(5)
C22 H22A 0.9600
C22 H22B 0.9600
C22 H22C 0.9600
C23 H23A 0.9600
C23 H23B 0.9600
C23 H23C 0.9600
C24 H24A 0.9600
C24 H24B 0.9600
C24 H24C 0.9600
C25 C28 1.525(5)
C25 C26 1.532(5)
C25 C27 1.543(4)
C26 H26A 0.9600
C26 H26B 0.9600
C26 H26C 0.9600
C27 H27A 0.9600
C27 H27B 0.9600
C27 H27C 0.9600
C28 H28A 0.9600
C28 H28B 0.9600
C28 H28C 0.9600
C29 C32 1.527(5)
C29 C31 1.531(5)
C29 C30 1.532(5)
C30 H30A 0.9600
C30 H30B 0.9600
C30 H30C 0.9600
C31 H31A 0.9600
C31 H31B 0.9600
C31 H31C 0.9600
C32 H32A 0.9600
C32 H32B 0.9600
C32 H32C 0.9600
C33 H33A 0.9600
C33 H33B 0.9600
C33 H33C 0.9600
C34 H34A 0.9600
C34 H34B 0.9600
C34 H34C 0.9600
C35 H35A 0.9600
C35 H35B 0.9600
C35 H35C 0.9600
B1 C54 1.648(5)
B1 C42 1.650(5)
B1 C36 1.651(5)
B1 C48 1.660(5)
C36 C41 1.402(4)
C36 C37 1.404(5)
C37 C38 1.384(5)
C37 H37 0.9300
C38 C39 1.382(5)
C38 H38 0.9300
C39 C40 1.376(5)
C39 H39 0.9300
C40 C41 1.394(5)
C40 H40 0.9300
C41 H41 0.9300
C42 C43 1.397(5)
C42 C47 1.402(4)
C43 C44 1.390(5)
C43 H43 0.9300
C44 C45 1.384(5)
C44 H44 0.9300
C45 C46 1.382(6)
C45 H45 0.9300
C46 C47 1.389(5)
C46 H46 0.9300
C47 H47 0.9300
C48 C49 1.399(5)
C48 C53 1.401(5)
C49 C50 1.389(5)
C49 H49 0.9300
C50 C51 1.366(6)
C50 H50 0.9300
C51 C52 1.380(7)
C51 H51 0.9300
C52 C53 1.392(6)
C52 H52 0.9300
C53 H53 0.9300
C54 C55 1.398(5)
C54 C59 1.407(5)
C55 C56 1.394(5)
C55 H55 0.9300
C56 C57 1.386(5)
C56 H56 0.9300
C57 C58 1.380(5)
C57 H57 0.9300
C58 C59 1.385(5)
C58 H58 0.9300
C59 H59 0.9300
